data_3000580
loop_
_publ_author_name
Zugenmaier

_journal_name_full 'To be published in Crystals'
_chemical_formula_sum 'C20 H23 N O5'
_chemical_name_systematic
;
ethyl 6-((4'-nitro-[1,1'biphenyl]-4-yl)oxy)hexanoate
;
_space_group_name_Hall '-P 2ybc'
_space_group_name_H-M_alt 'P 1 21/c 1'
_cell_angle_alpha 90
_cell_angle_beta 108.54(5)
_cell_angle_gamma 90
_cell_length_a 16.695(17)
_cell_length_b 5.238(2)
_cell_length_c 22.31(2)
_cell_measurement_temperature 293(2)
_cell_volume 1850(3)
_diffrn_ambient_temperature 293(2)
_diffrn_radiation_type CuK\a
_diffrn_radiation_wavelength 1.54184
_refine_ls_goodness_of_fit_ref 0.990
_refine_ls_R_factor_all 0.1476
_refine_ls_R_factor_gt 0.0633
_refine_ls_wR_factor_gt 0.1671
_refine_ls_wR_factor_ref 0.2167
_cod_database_code 3000580
_cod_hold_until_date 2025-06-19
_cod_depositor_requested_release_date 2025-06-19

loop_
_atom_site_label
_atom_site_fract_x
_atom_site_fract_y
_atom_site_fract_z
? ? ? ?
